data_7026454
loop_
_publ_author_name
'Aluri, Bhaskar Reddy'
'Peulecke, Normen'
'Peitz, Stephan'
'Spannenberg, Anke'
'M\"uller, Bernd H'
'Schulz, Stefan'
'Drexler, Hans-Joachim'
'Heller, Detlef'
'Al-Hazmi, Mohammed H'
'Mosa, Fuad M.'
'W\"ohl, Anina'
'M\"uller, Wolfgang'
'Rosenthal, Uwe'

_publ_section_title
;
 Coordination chemistry of new selective ethylene trimerisation ligand
 Ph2PN(iPr)P(Ph)NH(R) (R = iPr, Et) and tests in catalysis.
;
_journal_issue 34
_journal_name_full 'Dalton transactions (Cambridge, England : 2003)'
_journal_page_first 7911
_journal_page_last 7920
_journal_paper_doi 10.1039/c0dt00440e
_journal_volume 39
_journal_year 2010
_chemical_formula_sum 'C25 H32 Cl4 N2 Ni P2'
_chemical_formula_weight 622.98
_chemical_name_systematic
;
?
;
_space_group_IT_number 2
_symmetry_cell_setting triclinic
_symmetry_space_group_name_Hall '-P 1'
_symmetry_space_group_name_H-M 'P -1'
_atom_sites_solution_hydrogens geom
_atom_sites_solution_primary direct
_atom_sites_solution_secondary difmap
_audit_creation_method SHELXL-97
_cell_angle_alpha 97.413(2)
_cell_angle_beta 91.558(2)
_cell_angle_gamma 96.707(2)
_cell_formula_units_Z 4
_cell_length_a 8.5768(2)
_cell_length_b 18.4703(5)
_cell_length_c 18.9358(5)
_cell_measurement_reflns_used 9128
_cell_measurement_temperature 200(2)
_cell_measurement_theta_max 29.62
_cell_measurement_theta_min 2.14
_cell_volume 2951.58(13)
_computing_cell_refinement X-AREA
_computing_data_collection 'X-AREA (Stoe & Cie, 2005)'
_computing_data_reduction X-AREA
_computing_molecular_graphics 'XP in SHELXTL'
_computing_publication_material 'SHELXTL (Sheldrick, 2008)'
_computing_structure_refinement 'SHELXL-97 (Sheldrick, 2008)'
_computing_structure_solution 'SHELXS-97 (Sheldrick, 2008)'
_diffrn_ambient_temperature 200(2)
_diffrn_measured_fraction_theta_full 1.000
_diffrn_measured_fraction_theta_max 1.000
_diffrn_measurement_device_type 'STOE IPDS II'
_diffrn_measurement_method \w
_diffrn_radiation_monochromator graphite
_diffrn_radiation_source 'fine-focus sealed tube'
_diffrn_radiation_type MoK\a
_diffrn_radiation_wavelength 0.71073
_diffrn_reflns_av_R_equivalents 0.0337
_diffrn_reflns_av_sigmaI/netI 0.0474
_diffrn_reflns_limit_h_max 10
_diffrn_reflns_limit_h_min -11
_diffrn_reflns_limit_k_max 23
_diffrn_reflns_limit_k_min -23
_diffrn_reflns_limit_l_max 24
_diffrn_reflns_limit_l_min -24
_diffrn_reflns_number 49081
_diffrn_reflns_theta_full 27.50
_diffrn_reflns_theta_max 27.50
_diffrn_reflns_theta_min 2.17
_exptl_absorpt_coefficient_mu 1.145
_exptl_absorpt_correction_T_max 0.7753
_exptl_absorpt_correction_T_min 0.6400
_exptl_absorpt_correction_type numerical
_exptl_absorpt_process_details 'X-SHAPE and X-RED32 (Stoe & Cie, 2005)'
_exptl_crystal_colour red
_exptl_crystal_density_diffrn 1.402
_exptl_crystal_density_method 'not measured'
_exptl_crystal_description prism
_exptl_crystal_F_000 1288
_exptl_crystal_size_max 0.45
_exptl_crystal_size_mid 0.35
_exptl_crystal_size_min 0.27
_refine_diff_density_max 1.080
_refine_diff_density_min -0.860
_refine_diff_density_rms 0.057
_refine_ls_extinction_method none
_refine_ls_goodness_of_fit_ref 0.867
_refine_ls_hydrogen_treatment constr
_refine_ls_matrix_type full
_refine_ls_number_parameters 589
_refine_ls_number_reflns 13536
_refine_ls_number_restraints 6
_refine_ls_restrained_S_all 0.891
_refine_ls_R_factor_all 0.0515
_refine_ls_R_factor_gt 0.0314
_refine_ls_shift/su_max 0.001
_refine_ls_shift/su_mean 0.000
_refine_ls_structure_factor_coef Fsqd
_refine_ls_weighting_details 'calc w=1/[\s^2^(Fo^2^)+(0.0425P)^2^+0.0000P] where P=(Fo^2^+2Fc^2^)/3'
_refine_ls_weighting_scheme calc
_refine_ls_wR_factor_gt 0.0709
_refine_ls_wR_factor_ref 0.0741
_reflns_number_gt 9487
_reflns_number_total 13536
_reflns_threshold_expression >2sigma(I)
_cod_data_source_file c0dt00440e.txt
_cod_data_source_block 7
_cod_original_sg_symbol_H-M P-1
_cod_database_code 7026454

loop_
_symmetry_equiv_pos_as_xyz
'x, y, z'
'-x, -y, -z'

loop_
_atom_site_label
_atom_site_type_symbol
_atom_site_fract_x
_atom_site_fract_y
_atom_site_fract_z
_atom_site_U_iso_or_equiv
_atom_site_adp_type
_atom_site_occupancy
_atom_site_symmetry_multiplicity
_atom_site_calc_flag
_atom_site_refinement_flags
_atom_site_disorder_assembly
_atom_site_disorder_group
C49 C 0.1998(4) 0.84543(17) 0.1192(2) 0.0829(12) Uani 1 1 d D . .
H49A H 0.2034 0.8635 0.1708 0.099 Uiso 0.701(7) 1 calc PR A 1
H49B H 0.0938 0.8191 0.1057 0.099 Uiso 0.701(7) 1 calc PR A 1
H49C H 0.1013 0.8159 0.1297 0.099 Uiso 0.299(7) 1 calc PR A 2
H49D H 0.2353 0.8790 0.1632 0.099 Uiso 0.299(7) 1 calc PR A 2
C50 C 0.7514(5) 0.34589(17) 0.12288(18) 0.0753(11) Uani 1 1 d D . .
H50A H 0.7971 0.3720 0.1691 0.090 Uiso 0.534(12) 1 calc PR B 1
H50B H 0.6434 0.3241 0.1310 0.090 Uiso 0.534(12) 1 calc PR B 1
H50C H 0.6569 0.3258 0.1462 0.090 Uiso 0.466(12) 1 calc PR B 2
H50D H 0.8143 0.3827 0.1583 0.090 Uiso 0.466(12) 1 calc PR B 2
Cl5 Cl 0.34066(12) 0.78553(6) 0.10141(5) 0.0801(3) Uani 1 1 d D A .
Cl7 Cl 0.86221(13) 0.27502(6) 0.09510(6) 0.0878(3) Uani 1 1 d D B .
Cl6A Cl 0.2365(5) 0.92127(16) 0.07004(15) 0.1272(11) Uiso 0.701(7) 1 d PD A 1
Cl6B Cl 0.1559(8) 0.8979(3) 0.0557(2) 0.097(2) Uiso 0.299(7) 1 d PD A 2
Cl8A Cl 0.7405(6) 0.4106(3) 0.0628(2) 0.0938(11) Uiso 0.534(12) 1 d PD B 1
Cl8B Cl 0.6947(5) 0.3879(3) 0.05165(15) 0.0756(12) Uiso 0.466(12) 1 d PD B 2
C1 C 0.30058(18) 0.18483(7) 0.32769(7) 0.0269(5) Uani 1 1 d G . .
C2 C 0.2454(2) 0.16649(8) 0.39221(8) 0.0428(6) Uani 1 1 d G . .
H2 H 0.2476 0.1180 0.4035 0.051 Uiso 1 1 calc R . .
C3 C 0.1870(2) 0.21914(10) 0.44017(7) 0.0543(8) Uani 1 1 d G . .
H3 H 0.1493 0.2066 0.4843 0.065 Uiso 1 1 calc R . .
C4 C 0.1837(2) 0.29012(9) 0.42362(9) 0.0540(8) Uani 1 1 d G . .
H4 H 0.1438 0.3261 0.4564 0.065 Uiso 1 1 calc R . .
C5 C 0.2389(2) 0.30846(7) 0.35910(10) 0.0538(8) Uani 1 1 d G . .
H5 H 0.2367 0.3570 0.3478 0.065 Uiso 1 1 calc R . .
C6 C 0.2973(2) 0.25582(8) 0.31114(7) 0.0386(6) Uani 1 1 d G . .
H6 H 0.3350 0.2683 0.2670 0.046 Uiso 1 1 calc R . .
C7 C 0.35882(17) 0.14104(10) 0.18177(7) 0.0299(5) Uani 1 1 d G . .
C8 C 0.20392(16) 0.13893(12) 0.15724(9) 0.0525(8) Uani 1 1 d G . .
H8 H 0.1204 0.1283 0.1877 0.063 Uiso 1 1 calc R . .
C9 C 0.17117(19) 0.15235(13) 0.08814(10) 0.0695(11) Uani 1 1 d G . .
H9 H 0.0653 0.1509 0.0714 0.083 Uiso 1 1 calc R . .
C10 C 0.2933(3) 0.16788(13) 0.04358(7) 0.0681(10) Uani 1 1 d G . .
H10 H 0.2709 0.1770 -0.0036 0.082 Uiso 1 1 calc R . .
C11 C 0.4482(2) 0.16998(13) 0.06812(8) 0.0694(10) Uani 1 1 d G . .
H11 H 0.5317 0.1806 0.0377 0.083 Uiso 1 1 calc R . .
C12 C 0.48097(15) 0.15656(12) 0.13721(9) 0.0486(7) Uani 1 1 d G . .
H12 H 0.5868 0.1580 0.1540 0.058 Uiso 1 1 calc R . .
C13 C 0.6990(3) 0.19870(13) 0.30021(13) 0.0309(5) Uani 1 1 d . . .
H13A H 0.6547 0.2337 0.2713 0.037 Uiso 1 1 calc R . .
C14 C 0.7184(3) 0.23561(14) 0.37643(14) 0.0419(6) Uani 1 1 d . . .
H14A H 0.6154 0.2450 0.3942 0.063 Uiso 1 1 calc R . .
H14B H 0.7867 0.2823 0.3786 0.063 Uiso 1 1 calc R . .
H14C H 0.7658 0.2035 0.4060 0.063 Uiso 1 1 calc R . .
C15 C 0.8570(3) 0.18400(17) 0.27031(17) 0.0498(7) Uani 1 1 d . . .
H15A H 0.8412 0.1607 0.2207 0.075 Uiso 1 1 calc R . .
H15B H 0.9057 0.1512 0.2987 0.075 Uiso 1 1 calc R . .
H15C H 0.9256 0.2306 0.2723 0.075 Uiso 1 1 calc R . .
C16 C 0.6866(3) -0.03985(15) 0.17479(13) 0.0389(6) Uani 1 1 d . . .
H16A H 0.5705 -0.0435 0.1653 0.047 Uiso 1 1 calc R . .
C17 C 0.7313(4) -0.11675(16) 0.17520(17) 0.0542(8) Uani 1 1 d . . .
H17A H 0.6756 -0.1400 0.2125 0.081 Uiso 1 1 calc R . .
H17B H 0.8449 -0.1141 0.1847 0.081 Uiso 1 1 calc R . .
H17C H 0.7025 -0.1459 0.1287 0.081 Uiso 1 1 calc R . .
C18 C 0.7688(4) -0.0012(2) 0.11703(16) 0.0654(9) Uani 1 1 d . . .
H18A H 0.7335 0.0474 0.1169 0.098 Uiso 1 1 calc R . .
H18B H 0.7428 -0.0306 0.0704 0.098 Uiso 1 1 calc R . .
H18C H 0.8827 0.0045 0.1266 0.098 Uiso 1 1 calc R . .
C19 C 0.6757(2) 0.03343(12) 0.38691(11) 0.0255(4) Uani 1 1 d . . .
C20 C 0.7706(3) -0.02021(14) 0.39978(13) 0.0344(5) Uani 1 1 d . . .
H20A H 0.8068 -0.0510 0.3611 0.041 Uiso 1 1 calc R . .
C21 C 0.8117(3) -0.02844(16) 0.46904(14) 0.0442(6) Uani 1 1 d . . .
H21A H 0.8779 -0.0644 0.4778 0.053 Uiso 1 1 calc R . .
C22 C 0.7579(3) 0.01501(15) 0.52549(13) 0.0424(6) Uani 1 1 d . . .
H22A H 0.7885 0.0095 0.5729 0.051 Uiso 1 1 calc R . .
C23 C 0.6599(3) 0.06633(14) 0.51355(13) 0.0378(6) Uani 1 1 d . . .
H23A H 0.6208 0.0954 0.5527 0.045 Uiso 1 1 calc R . .
C24 C 0.6183(3) 0.07562(13) 0.44445(12) 0.0315(5) Uani 1 1 d . . .
H24A H 0.5502 0.1110 0.4363 0.038 Uiso 1 1 calc R . .
C25 C 0.8885(2) 0.67671(12) 0.32480(12) 0.0265(5) Uani 1 1 d . . .
C26 C 0.9586(2) 0.64874(14) 0.38085(12) 0.0308(5) Uani 1 1 d . . .
H26A H 0.9344 0.5984 0.3868 0.037 Uiso 1 1 calc R . .
C27 C 1.0642(3) 0.69489(16) 0.42806(13) 0.0395(6) Uani 1 1 d . . .
H27A H 1.1132 0.6761 0.4662 0.047 Uiso 1 1 calc R . .
C28 C 1.0979(3) 0.76760(16) 0.41973(14) 0.0427(6) Uani 1 1 d . . .
H28A H 1.1692 0.7989 0.4527 0.051 Uiso 1 1 calc R . .
C29 C 1.0301(3) 0.79580(14) 0.36433(15) 0.0419(6) Uani 1 1 d . . .
H29A H 1.0549 0.8463 0.3591 0.050 Uiso 1 1 calc R . .
C30 C 0.9250(3) 0.75029(13) 0.31592(13) 0.0334(5) Uani 1 1 d . . .
H30A H 0.8787 0.7693 0.2772 0.040 Uiso 1 1 calc R . .
C31 C 0.7804(2) 0.64102(13) 0.17832(12) 0.0282(5) Uani 1 1 d . . .
C32 C 0.9315(3) 0.64279(16) 0.15340(14) 0.0421(6) Uani 1 1 d . . .
H32A H 1.0162 0.6351 0.1839 0.051 Uiso 1 1 calc R . .
C33 C 0.9585(3) 0.65569(18) 0.08473(15) 0.0518(7) Uani 1 1 d . . .
H33A H 1.0617 0.6560 0.0677 0.062 Uiso 1 1 calc R . .
C34 C 0.8376(3) 0.66811(18) 0.04039(15) 0.0523(7) Uani 1 1 d . . .
H34A H 0.8577 0.6776 -0.0068 0.063 Uiso 1 1 calc R . .
C35 C 0.6876(3) 0.66672(19) 0.06442(14) 0.0518(7) Uani 1 1 d . . .
H35A H 0.6041 0.6756 0.0339 0.062 Uiso 1 1 calc R . .
C36 C 0.6584(3) 0.65237(15) 0.13295(13) 0.0397(6) Uani 1 1 d . . .
H36A H 0.5543 0.6503 0.1491 0.048 Uiso 1 1 calc R . .
C37 C 0.4944(2) 0.70488(12) 0.29591(12) 0.0268(5) Uani 1 1 d . . .
H37A H 0.5530 0.7371 0.2645 0.032 Uiso 1 1 calc R . .
C38 C 0.5159(3) 0.74382(14) 0.37146(13) 0.0379(6) Uani 1 1 d . . .
H38A H 0.6277 0.7507 0.3861 0.057 Uiso 1 1 calc R . .
H38B H 0.4569 0.7141 0.4034 0.057 Uiso 1 1 calc R . .
H38C H 0.4771 0.7919 0.3738 0.057 Uiso 1 1 calc R . .
C39 C 0.3230(3) 0.69264(13) 0.26973(14) 0.0349(5) Uani 1 1 d . . .
H39A H 0.3144 0.6672 0.2208 0.052 Uiso 1 1 calc R . .
H39B H 0.2825 0.7402 0.2708 0.052 Uiso 1 1 calc R . .
H39C H 0.2617 0.6627 0.3007 0.052 Uiso 1 1 calc R . .
C40 C 0.3637(3) 0.47433(14) 0.16562(12) 0.0326(5) Uani 1 1 d . . .
H40A H 0.4785 0.4790 0.1565 0.039 Uiso 1 1 calc R . .
C41 C 0.3033(3) 0.39339(15) 0.16042(15) 0.0485(7) Uani 1 1 d . . .
H41A H 0.3592 0.3711 0.1963 0.073 Uiso 1 1 calc R . .
H41B H 0.3209 0.3689 0.1128 0.073 Uiso 1 1 calc R . .
H41C H 0.1905 0.3878 0.1689 0.073 Uiso 1 1 calc R . .
C42 C 0.2807(4) 0.51093(18) 0.11035(14) 0.0520(7) Uani 1 1 d . . .
H42A H 0.3237 0.5629 0.1141 0.078 Uiso 1 1 calc R . .
H42B H 0.1680 0.5071 0.1188 0.078 Uiso 1 1 calc R . .
H42C H 0.2969 0.4863 0.0625 0.078 Uiso 1 1 calc R . .
C43 C 0.4011(2) 0.54625(11) 0.38092(11) 0.0227(4) Uani 1 1 d . . .
C44 C 0.4858(3) 0.58473(13) 0.44116(12) 0.0306(5) Uani 1 1 d . . .
H44A H 0.5860 0.6110 0.4361 0.037 Uiso 1 1 calc R . .
C45 C 0.4249(3) 0.58489(14) 0.50802(12) 0.0368(6) Uani 1 1 d . . .
H45A H 0.4828 0.6115 0.5485 0.044 Uiso 1 1 calc R . .
C46 C 0.2803(3) 0.54649(15) 0.51597(13) 0.0376(6) Uani 1 1 d . . .
H46A H 0.2379 0.5470 0.5619 0.045 Uiso 1 1 calc R . .
C47 C 0.1969(3) 0.50717(14) 0.45709(13) 0.0367(6) Uani 1 1 d . . .
H47A H 0.0979 0.4801 0.4628 0.044 Uiso 1 1 calc R . .
C48 C 0.2562(2) 0.50692(13) 0.38986(12) 0.0281(5) Uani 1 1 d . . .
H48A H 0.1978 0.4798 0.3497 0.034 Uiso 1 1 calc R . .
N1 N 0.58712(19) 0.12984(10) 0.29132(10) 0.0249(4) Uani 1 1 d . . .
N2 N 0.7258(2) 0.00304(11) 0.24527(10) 0.0295(4) Uani 1 1 d . . .
H2B H 0.8252 0.0091 0.2601 0.035 Uiso 1 1 calc R . .
N3 N 0.56127(19) 0.63332(10) 0.28796(9) 0.0234(4) Uani 1 1 d . . .
N4 N 0.3431(2) 0.51167(10) 0.23756(9) 0.0263(4) Uani 1 1 d . . .
H4B H 0.2465 0.5160 0.2506 0.032 Uiso 1 1 calc R . .
P1 P 0.39276(6) 0.11899(3) 0.26998(3) 0.02295(11) Uani 1 1 d . . .
P2 P 0.60335(6) 0.04018(3) 0.29809(3) 0.02206(11) Uani 1 1 d . . .
P3 P 0.74441(6) 0.61696(3) 0.26618(3) 0.02248(11) Uani 1 1 d . . .
P4 P 0.48649(6) 0.54561(3) 0.29493(3) 0.02010(11) Uani 1 1 d . . .
Cl1 Cl 0.10037(6) -0.00719(4) 0.27229(4) 0.04575(16) Uani 1 1 d . . .
Cl2 Cl 0.38478(7) -0.10795(3) 0.29211(3) 0.03454(13) Uani 1 1 d . . .
Cl3 Cl 0.61763(7) 0.39232(3) 0.29562(3) 0.03430(13) Uani 1 1 d . . .
Cl4 Cl 0.94919(6) 0.48391(4) 0.25438(4) 0.04378(16) Uani 1 1 d . . .
Ni1 Ni 0.35886(3) 0.005991(15) 0.280837(14) 0.02223(7) Uani 1 1 d . . .
Ni2 Ni 0.70604(3) 0.503902(15) 0.277552(14) 0.02148(7) Uani 1 1 d . . .

loop_
_atom_site_aniso_label
_atom_site_aniso_U_11
_atom_site_aniso_U_22
_atom_site_aniso_U_33
_atom_site_aniso_U_23
_atom_site_aniso_U_13
_atom_site_aniso_U_12
C49 0.071(2) 0.111(4) 0.063(2) 0.002(2) 0.0019(19) 0.006(2)
C50 0.089(3) 0.085(3) 0.0486(19) -0.0056(19) 0.0153(18) 0.013(2)
Cl5 0.0767(6) 0.1001(8) 0.0626(5) 0.0094(5) 0.0087(4) 0.0073(5)
Cl7 0.0857(7) 0.0863(7) 0.0951(7) 0.0138(6) 0.0346(6) 0.0163(6)
C1 0.0221(10) 0.0287(12) 0.0299(11) 0.0024(9) 0.0025(8) 0.0048(9)
C2 0.0493(15) 0.0462(16) 0.0382(14) 0.0122(12) 0.0153(11) 0.0179(13)
C3 0.0628(18) 0.065(2) 0.0389(15) 0.0055(14) 0.0220(13) 0.0209(16)
C4 0.0559(17) 0.0468(18) 0.0554(18) -0.0143(14) 0.0171(14) 0.0094(14)
C5 0.0600(18) 0.0280(14) 0.072(2) -0.0044(14) 0.0153(15) 0.0068(13)
C6 0.0429(13) 0.0278(13) 0.0454(15) 0.0047(11) 0.0130(11) 0.0036(11)
C7 0.0373(12) 0.0282(12) 0.0263(11) 0.0059(9) 0.0027(9) 0.0095(10)
C8 0.0432(15) 0.082(2) 0.0382(15) 0.0151(15) -0.0019(12) 0.0243(15)
C9 0.080(2) 0.095(3) 0.0410(17) 0.0101(17) -0.0160(16) 0.042(2)
C10 0.120(3) 0.060(2) 0.0285(15) 0.0111(14) -0.0099(17) 0.025(2)
C11 0.093(3) 0.079(3) 0.0343(16) 0.0142(16) 0.0169(16) -0.004(2)
C12 0.0508(16) 0.0612(19) 0.0336(14) 0.0113(13) 0.0086(12) -0.0015(14)
C13 0.0269(11) 0.0264(12) 0.0390(13) 0.0084(10) 0.0002(9) -0.0028(9)
C14 0.0477(15) 0.0304(14) 0.0442(15) 0.0030(12) -0.0076(12) -0.0055(11)
C15 0.0281(12) 0.0505(18) 0.0673(19) 0.0049(15) 0.0087(12) -0.0081(12)
C16 0.0337(12) 0.0532(17) 0.0277(12) -0.0060(11) 0.0004(10) 0.0086(12)
C17 0.0583(18) 0.0433(17) 0.0554(18) -0.0122(14) 0.0112(14) 0.0009(14)
C18 0.091(3) 0.072(2) 0.0350(16) 0.0060(15) 0.0156(16) 0.019(2)
C19 0.0228(10) 0.0270(12) 0.0256(11) 0.0049(9) -0.0014(8) -0.0026(8)
C20 0.0313(11) 0.0397(14) 0.0342(13) 0.0097(11) -0.0011(10) 0.0082(10)
C21 0.0393(13) 0.0533(17) 0.0437(15) 0.0214(13) -0.0081(11) 0.0069(12)
C22 0.0467(14) 0.0492(17) 0.0295(13) 0.0162(12) -0.0118(11) -0.0109(12)
C23 0.0456(14) 0.0348(14) 0.0280(12) 0.0005(10) 0.0002(10) -0.0120(11)
C24 0.0353(12) 0.0277(12) 0.0304(12) 0.0043(10) -0.0002(9) -0.0007(10)
C25 0.0201(9) 0.0279(12) 0.0296(11) -0.0008(9) 0.0043(8) -0.0003(8)
C26 0.0264(11) 0.0334(13) 0.0309(12) 0.0016(10) 0.0012(9) 0.0000(9)
C27 0.0328(12) 0.0532(17) 0.0289(12) -0.0022(12) -0.0018(10) -0.0011(11)
C28 0.0335(12) 0.0462(17) 0.0402(14) -0.0135(12) 0.0034(11) -0.0084(11)
C29 0.0351(13) 0.0280(13) 0.0572(17) -0.0072(12) 0.0129(12) -0.0068(10)
C30 0.0294(11) 0.0303(13) 0.0399(13) 0.0051(11) 0.0041(10) 0.0000(10)
C31 0.0272(11) 0.0295(12) 0.0269(11) 0.0036(9) 0.0038(9) -0.0011(9)
C32 0.0286(12) 0.0610(18) 0.0370(14) 0.0099(13) 0.0064(10) 0.0019(12)
C33 0.0380(14) 0.076(2) 0.0401(15) 0.0083(15) 0.0146(12) -0.0029(14)
C34 0.0571(17) 0.069(2) 0.0285(13) 0.0103(14) 0.0082(12) -0.0082(15)
C35 0.0459(15) 0.077(2) 0.0340(14) 0.0179(14) -0.0051(12) 0.0036(15)
C36 0.0302(12) 0.0544(17) 0.0342(13) 0.0081(12) 0.0021(10) 0.0011(11)
C37 0.0273(10) 0.0204(11) 0.0341(12) 0.0063(9) 0.0020(9) 0.0058(9)
C38 0.0480(14) 0.0294(13) 0.0379(13) 0.0021(11) 0.0015(11) 0.0139(11)
C39 0.0282(11) 0.0313(13) 0.0473(14) 0.0062(11) 0.0030(10) 0.0112(10)
C40 0.0290(11) 0.0438(15) 0.0230(11) -0.0019(10) -0.0003(9) 0.0029(10)
C41 0.0591(17) 0.0399(16) 0.0418(15) -0.0065(12) -0.0124(13) 0.0022(13)
C42 0.0661(18) 0.0590(19) 0.0295(14) 0.0084(13) -0.0109(13) 0.0025(15)
C43 0.0241(10) 0.0205(11) 0.0244(10) 0.0036(8) 0.0032(8) 0.0051(8)
C44 0.0317(11) 0.0317(13) 0.0282(12) 0.0056(10) -0.0016(9) 0.0020(10)
C45 0.0491(14) 0.0367(14) 0.0251(12) 0.0027(10) -0.0019(10) 0.0099(11)
C46 0.0446(14) 0.0454(15) 0.0270(12) 0.0096(11) 0.0128(10) 0.0146(12)
C47 0.0317(12) 0.0416(15) 0.0394(14) 0.0107(11) 0.0147(10) 0.0063(10)
C48 0.0250(10) 0.0297(12) 0.0298(11) 0.0035(9) 0.0046(9) 0.0042(9)
N1 0.0206(8) 0.0247(10) 0.0300(10) 0.0060(8) 0.0013(7) 0.0025(7)
N2 0.0198(8) 0.0394(12) 0.0283(10) -0.0019(8) -0.0006(7) 0.0059(8)
N3 0.0198(8) 0.0226(9) 0.0289(9) 0.0054(7) 0.0044(7) 0.0047(7)
N4 0.0185(8) 0.0346(11) 0.0245(9) -0.0004(8) 0.0011(7) 0.0026(7)
P1 0.0205(2) 0.0256(3) 0.0242(3) 0.0062(2) 0.0022(2) 0.0052(2)
P2 0.0187(2) 0.0249(3) 0.0228(3) 0.0031(2) -0.00015(19) 0.0038(2)
P3 0.0176(2) 0.0240(3) 0.0256(3) 0.0036(2) 0.0019(2) 0.0012(2)
P4 0.0178(2) 0.0213(3) 0.0213(3) 0.0029(2) 0.00178(19) 0.0023(2)
Cl1 0.0188(3) 0.0550(4) 0.0636(4) 0.0107(3) -0.0014(3) 0.0028(3)
Cl2 0.0396(3) 0.0248(3) 0.0398(3) 0.0078(2) 0.0012(2) 0.0023(2)
Cl3 0.0436(3) 0.0242(3) 0.0360(3) 0.0072(2) 0.0042(2) 0.0039(2)
Cl4 0.0196(2) 0.0450(4) 0.0636(4) -0.0084(3) 0.0002(3) 0.0085(2)
Ni1 0.01830(12) 0.02431(15) 0.02444(14) 0.00493(11) 0.00040(10) 0.00228(10)
Ni2 0.01812(12) 0.02186(15) 0.02429(14) 0.00131(11) 0.00013(10) 0.00377(10)

loop_
_atom_type_symbol
_atom_type_description
_atom_type_scat_dispersion_real
_atom_type_scat_dispersion_imag
_atom_type_scat_source
C C 0.0033 0.0016 'International Tables Vol C Tables 4.2.6.8 and 6.1.1.4'
H H 0.0000 0.0000 'International Tables Vol C Tables 4.2.6.8 and 6.1.1.4'
N N 0.0061 0.0033 'International Tables Vol C Tables 4.2.6.8 and 6.1.1.4'
P P 0.1023 0.0942 'International Tables Vol C Tables 4.2.6.8 and 6.1.1.4'
Cl Cl 0.1484 0.1585 'International Tables Vol C Tables 4.2.6.8 and 6.1.1.4'
Ni Ni 0.3393 1.1124 'International Tables Vol C Tables 4.2.6.8 and 6.1.1.4'

loop_
_geom_angle_atom_site_label_1
_geom_angle_atom_site_label_2
_geom_angle_atom_site_label_3
_geom_angle
Cl6B C49 Cl5 118.2(3)
Cl5 C49 Cl6A 109.8(2)
Cl8B C50 Cl7 111.0(2)
Cl7 C50 Cl8A 114.8(2)
C2 C1 C6 120.0
C2 C1 P1 119.51(8)
C6 C1 P1 120.23(8)
C1 C2 C3 120.0
C4 C3 C2 120.0
C3 C4 C5 120.0
C6 C5 C4 120.0
C5 C6 C1 120.0
C8 C7 C12 120.0
C8 C7 P1 117.75(9)
C12 C7 P1 122.19(9)
C9 C8 C7 120.0
C10 C9 C8 120.0
C9 C10 C11 120.0
C12 C11 C10 120.0
C11 C12 C7 120.0
N1 C13 C14 113.0(2)
N1 C13 C15 110.55(19)
C14 C13 C15 111.1(2)
N2 C16 C17 109.3(2)
N2 C16 C18 110.3(2)
C17 C16 C18 111.8(2)
C24 C19 C20 119.1(2)
C24 C19 P2 119.08(16)
C20 C19 P2 121.18(17)
C21 C20 C19 119.7(2)
C22 C21 C20 120.6(2)
C23 C22 C21 120.2(2)
C22 C23 C24 119.9(2)
C23 C24 C19 120.3(2)
C26 C25 C30 120.2(2)
C26 C25 P3 118.95(18)
C30 C25 P3 120.84(17)
C27 C26 C25 119.5(2)
C28 C27 C26 120.1(2)
C27 C28 C29 120.9(2)
C28 C29 C30 119.9(2)
C25 C30 C29 119.4(2)
C36 C31 C32 119.1(2)
C36 C31 P3 121.33(17)
C32 C31 P3 119.37(18)
C33 C32 C31 120.0(2)
C32 C33 C34 120.6(2)
C35 C34 C33 120.0(3)
C34 C35 C36 119.9(2)
C35 C36 C31 120.3(2)
N3 C37 C38 111.94(17)
N3 C37 C39 109.79(18)
C38 C37 C39 112.16(19)
N4 C40 C41 110.3(2)
N4 C40 C42 110.0(2)
C41 C40 C42 111.2(2)
C48 C43 C44 118.7(2)
C48 C43 P4 121.98(16)
C44 C43 P4 119.24(16)
C45 C44 C43 120.6(2)
C46 C45 C44 120.1(2)
C45 C46 C47 119.9(2)
C46 C47 C48 120.6(2)
C47 C48 C43 120.2(2)
C13 N1 P1 128.48(14)
C13 N1 P2 134.57(14)
P1 N1 P2 96.95(9)
C16 N2 P2 126.12(15)
C37 N3 P3 128.34(15)
C37 N3 P4 133.76(14)
P3 N3 P4 97.88(9)
C40 N4 P4 124.62(14)
N1 P1 C7 110.31(8)
N1 P1 C1 108.93(9)
C7 P1 C1 105.18(7)
N1 P1 Ni1 94.99(6)
C7 P1 Ni1 115.63(7)
C1 P1 Ni1 121.12(6)
C7 P1 P2 121.84(6)
C1 P1 P2 130.01(6)
Ni1 P1 P2 53.411(18)
N2 P2 N1 115.07(10)
N2 P2 C19 105.47(9)
N1 P2 C19 108.75(10)
N2 P2 Ni1 119.48(7)
N1 P2 Ni1 94.23(6)
C19 P2 Ni1 113.50(7)
N2 P2 P1 128.92(7)
C19 P2 P1 124.14(7)
Ni1 P2 P1 53.004(19)
N3 P3 C31 109.21(9)
N3 P3 C25 110.34(9)
C31 P3 C25 105.28(11)
N3 P3 Ni2 94.53(7)
C31 P3 Ni2 117.71(8)
C25 P3 Ni2 119.06(8)
C31 P3 P4 121.96(7)
C25 P3 P4 129.80(7)
Ni2 P3 P4 53.489(18)
N4 P4 N3 114.62(9)
N4 P4 C43 105.01(9)
N3 P4 C43 107.12(9)
N4 P4 Ni2 116.25(7)
N3 P4 Ni2 93.60(6)
C43 P4 Ni2 119.94(6)
N4 P4 P3 125.56(7)
C43 P4 P3 127.01(7)
Ni2 P4 P3 52.805(18)
P1 Ni1 P2 73.58(2)
P1 Ni1 Cl2 166.32(2)
P2 Ni1 Cl2 92.93(2)
P1 Ni1 Cl1 96.73(3)
P2 Ni1 Cl1 168.69(3)
Cl2 Ni1 Cl1 96.91(3)
P3 Ni2 P4 73.71(2)
P3 Ni2 Cl3 168.02(2)
P4 Ni2 Cl3 94.36(2)
P3 Ni2 Cl4 94.43(3)
P4 Ni2 Cl4 168.10(3)
Cl3 Ni2 Cl4 97.52(3)

loop_
_geom_bond_atom_site_label_1
_geom_bond_atom_site_label_2
_geom_bond_distance
C49 Cl6B 1.699(4)
C49 Cl5 1.742(3)
C49 Cl6A 1.782(3)
C50 Cl8B 1.727(3)
C50 Cl7 1.742(3)
C50 Cl8A 1.762(3)
C1 C2 1.3900
C1 C6 1.3900
C1 P1 1.7964(11)
C2 C3 1.3900
C3 C4 1.3900
C4 C5 1.3900
C5 C6 1.3900
C7 C8 1.3900
C7 C12 1.3900
C7 P1 1.7936(12)
C8 C9 1.3900
C9 C10 1.3900
C10 C11 1.3900
C11 C12 1.3900
C13 N1 1.489(3)
C13 C14 1.511(3)
C13 C15 1.523(3)
C16 N2 1.470(3)
C16 C17 1.515(4)
C16 C18 1.526(4)
C19 C24 1.392(3)
C19 C20 1.394(3)
C19 P2 1.801(2)
C20 C21 1.381(3)
C21 C22 1.376(4)
C22 C23 1.373(4)
C23 C24 1.384(3)
C25 C26 1.391(3)
C25 C30 1.391(3)
C25 P3 1.808(2)
C26 C27 1.387(3)
C27 C28 1.370(4)
C28 C29 1.375(4)
C29 C30 1.392(4)
C31 C36 1.388(3)
C31 C32 1.390(3)
C31 P3 1.802(2)
C32 C33 1.373(4)
C33 C34 1.375(4)
C34 C35 1.375(4)
C35 C36 1.381(4)
C37 N3 1.493(3)
C37 C38 1.512(3)
C37 C39 1.521(3)
C40 N4 1.470(3)
C40 C41 1.514(4)
C40 C42 1.521(3)
C43 C48 1.390(3)
C43 C44 1.400(3)
C43 P4 1.803(2)
C44 C45 1.383(3)
C45 C46 1.377(4)
C46 C47 1.381(4)
C47 C48 1.383(3)
N1 P1 1.6872(17)
N1 P2 1.6989(18)
N2 P2 1.6195(18)
N3 P3 1.6860(16)
N3 P4 1.6942(18)
N4 P4 1.6300(18)
P1 Ni1 2.1108(6)
P1 P2 2.5351(7)
P2 Ni1 2.1220(6)
P3 Ni2 2.1152(6)
P3 P4 2.5487(7)
P4 Ni2 2.1342(5)
Cl1 Ni1 2.2010(6)
Cl2 Ni1 2.1787(6)
Cl3 Ni2 2.1843(6)
Cl4 Ni2 2.2058(6)
